data_4313840
loop_
_publ_author_name
'Tristram Chivers'
'Mark Krahn'
'Gabriele Schatte'
'Masood Parvez'

_publ_contact_author_address
; Department of Chemistry
    University of Calgary
    Calgary Alberta T2N 1N4
    Canada
;
_publ_contact_author_email chivers@ucalgary.ca
_publ_contact_author_fax '001 403 289 9488'
_publ_contact_author_name 'Dr Tristram Chivers'
_publ_contact_author_phone '001 403 220 5741'
_publ_section_title
;
 Lithiation of Tris(alkyl- and arylamido)orthophosphates EP[N(H)R]3 (E =
 O, S, Se): Imido Substituent Effects and PE Bond Cleavage
;
_journal_name_full 'Inorganic Chemistry'
_journal_page_first 3994
_journal_page_last 4005
_journal_paper_doi 10.1021/ic034151p
_journal_volume 42
_journal_year 2003
_chemical_formula_sum 'C18 H18 N3 P Se'
_chemical_formula_weight 386.28
_chemical_name_systematic
;
   ?
;
_space_group_IT_number 14
_symmetry_cell_setting monoclinic
_symmetry_space_group_name_Hall '-P 2yn'
_symmetry_space_group_name_H-M 'P 1 21/n 1'
_atom_sites_solution_hydrogens geom
_atom_sites_solution_primary direct
_atom_sites_solution_secondary difmap
_cell_angle_alpha 90.00
_cell_angle_beta 104.7660(8)
_cell_angle_gamma 90.00
_cell_formula_units_Z 4
_cell_length_a 9.3044(2)
_cell_length_b 11.2562(2)
_cell_length_c 16.7247(4)
_cell_measurement_reflns_used 3725
_cell_measurement_temperature 170(2)
_cell_measurement_theta_max 27.5
_cell_measurement_theta_min 1.0
_cell_volume 1693.77(6)
_computing_cell_refinement 'HKL DENZO (Otwinowski & Minor, 1997)'
_computing_data_collection 'COLLECT (Hooft, 1998)'
_computing_data_reduction 'SCALEPACK (Otwinowski & Minor, 1997)'
_computing_molecular_graphics 'ORTEP II (Johnson, 1976)'
_computing_publication_material 'SHELXL-97 (Sheldrick, 1997)'
_computing_structure_refinement 'SHELXL-97 (Sheldrick, 1997)'
_computing_structure_solution 'SIR92 (Altomare et al., 1992)'
_diffrn_ambient_temperature 170(2)
_diffrn_measured_fraction_theta_full 0.995
_diffrn_measured_fraction_theta_max 0.995
_diffrn_measurement_device_type 'Nonius KappaCCD Diffractometer'
_diffrn_measurement_method ' \w & \f '
_diffrn_radiation_monochromator graphite
_diffrn_radiation_source 'fine-focus sealed tube'
_diffrn_radiation_type MoK\a
_diffrn_radiation_wavelength 0.71073
_diffrn_reflns_av_R_equivalents 0.0155
_diffrn_reflns_av_sigmaI/netI 0.0312
_diffrn_reflns_limit_h_max 12
_diffrn_reflns_limit_h_min -12
_diffrn_reflns_limit_k_max 14
_diffrn_reflns_limit_k_min -13
_diffrn_reflns_limit_l_max 21
_diffrn_reflns_limit_l_min -21
_diffrn_reflns_number 7080
_diffrn_reflns_theta_full 27.43
_diffrn_reflns_theta_max 27.43
_diffrn_reflns_theta_min 4.19
_exptl_absorpt_coefficient_mu 2.314
_exptl_absorpt_correction_T_max 0.7229
_exptl_absorpt_correction_T_min 0.6547
_exptl_absorpt_correction_type multi-scan
_exptl_absorpt_process_details '(SORTAV: Blessing, 1997)'
_exptl_crystal_colour colorless
_exptl_crystal_density_diffrn 1.515
_exptl_crystal_density_method 'not measured'
_exptl_crystal_description block
_exptl_crystal_F_000 784
_exptl_crystal_size_max 0.20
_exptl_crystal_size_mid 0.18
_exptl_crystal_size_min 0.15
_refine_diff_density_max 0.559
_refine_diff_density_min -0.630
_refine_diff_density_rms 0.059
_refine_ls_extinction_method none
_refine_ls_goodness_of_fit_ref 1.055
_refine_ls_hydrogen_treatment mixed
_refine_ls_matrix_type full
_refine_ls_number_parameters 208
_refine_ls_number_reflns 3830
_refine_ls_number_restraints 0
_refine_ls_restrained_S_all 1.055
_refine_ls_R_factor_all 0.0342
_refine_ls_R_factor_gt 0.0278
_refine_ls_shift/su_max 0.002
_refine_ls_shift/su_mean 0.000
_refine_ls_structure_factor_coef Fsqd
_refine_ls_weighting_details 'calc w=1/[\s^2^(Fo^2^)+(0.0333P)^2^+0.9604P] where P=(Fo^2^+2Fc^2^)/3'
_refine_ls_weighting_scheme calc
_refine_ls_wR_factor_gt 0.0709
_refine_ls_wR_factor_ref 0.0746
_reflns_number_gt 3389
_reflns_number_total 3830
_reflns_threshold_expression >2sigma(I)
_cod_data_source_file ic034151psi20030224_104900_4.cif
_cod_data_source_block 3
_cod_depositor_comments
;
The following automatic conversions were performed:

'_symmetry_cell_setting' value 'Monoclinic' changed to 'monoclinic'
according to the built-in table from CIF Core dictionary named
'cif_core.dic' version 2.4.1 from 2010-06-29.

Automatic conversion script
Id: cif_fix_values 1646 2011-03-28 12:23:43Z adriana 
;
_cod_original_sg_symbol_H-M 'P 21/n'
_cod_database_code 4313840

loop_
_symmetry_equiv_pos_as_xyz
'x, y, z'
'-x+1/2, y+1/2, -z+1/2'
'-x, -y, -z'
'x-1/2, -y-1/2, z-1/2'

loop_
_atom_site_label
_atom_site_type_symbol
_atom_site_fract_x
_atom_site_fract_y
_atom_site_fract_z
_atom_site_U_iso_or_equiv
_atom_site_adp_type
_atom_site_occupancy
_atom_site_symmetry_multiplicity
_atom_site_calc_flag
_atom_site_refinement_flags
_atom_site_disorder_assembly
_atom_site_disorder_group
Se1 Se 0.67002(2) 0.532393(18) -0.091559(12) 0.02944(8) Uani 1 1 d . . .
P1 P 0.72126(5) 0.42245(4) 0.01460(3) 0.02196(11) Uani 1 1 d . . .
N1 N 0.88208(17) 0.35872(14) 0.01795(10) 0.0245(3) Uani 1 1 d . . .
H1N H 0.9350 0.3919 -0.0127 0.029 Uiso 1 1 calc R . .
N2 N 0.60150(18) 0.31693(14) 0.02173(10) 0.0260(3) Uani 1 1 d . . .
H2N H 0.5682 0.3181 0.0665 0.031 Uiso 1 1 calc R . .
N3 N 0.72807(18) 0.48948(14) 0.10463(10) 0.0249(3) Uani 1 1 d . . .
H3N H 0.6597 0.4693 0.1300 0.030 Uiso 1 1 calc R . .
C1 C 0.9469(2) 0.25681(16) 0.06408(12) 0.0244(4) Uani 1 1 d . . .
C2 C 1.0443(2) 0.18859(18) 0.03266(14) 0.0320(4) Uani 1 1 d . . .
H2 H 1.0666 0.2111 -0.0182 0.038 Uiso 1 1 d R . .
C3 C 1.1094(3) 0.08887(19) 0.07535(15) 0.0385(5) Uani 1 1 d . . .
H3 H 1.1781 0.0429 0.0539 0.046 Uiso 1 1 d R . .
C4 C 1.0773(3) 0.0563(2) 0.14827(15) 0.0379(5) Uani 1 1 d . . .
H4 H 1.1203 -0.0147 0.1763 0.045 Uiso 1 1 d R . .
C5 C 0.9814(3) 0.1247(2) 0.17952(14) 0.0415(5) Uani 1 1 d . . .
H5 H 0.9595 0.1024 0.2305 0.050 Uiso 1 1 d R . .
C6 C 0.9168(3) 0.2264(2) 0.13846(13) 0.0360(5) Uani 1 1 d . . .
H6 H 0.8522 0.2760 0.1604 0.043 Uiso 1 1 d R . .
C7 C 0.5461(2) 0.22499(16) -0.03562(11) 0.0250(4) Uani 1 1 d . . .
C8 C 0.4255(2) 0.15962(18) -0.02462(12) 0.0307(4) Uani 1 1 d . . .
H8 H 0.3822 0.1786 0.0201 0.037 Uiso 1 1 d R . .
C9 C 0.3679(3) 0.06780(19) -0.07838(14) 0.0382(5) Uani 1 1 d . . .
H9 H 0.2857 0.0222 -0.0701 0.046 Uiso 1 1 d R . .
C10 C 0.4295(3) 0.04036(19) -0.14297(14) 0.0399(5) Uani 1 1 d . . .
H10 H 0.3886 -0.0231 -0.1802 0.048 Uiso 1 1 d R . .
C11 C 0.5486(3) 0.1050(2) -0.15411(14) 0.0381(5) Uani 1 1 d . . .
H11 H 0.5904 0.0861 -0.1994 0.046 Uiso 1 1 d R . .
C12 C 0.6087(2) 0.19766(19) -0.10075(13) 0.0323(4) Uani 1 1 d . . .
H12 H 0.6924 0.2423 -0.1080 0.039 Uiso 1 1 d R . .
C13 C 0.8344(2) 0.57650(16) 0.14441(11) 0.0219(4) Uani 1 1 d . . .
C14 C 0.7852(2) 0.67644(17) 0.17902(12) 0.0281(4) Uani 1 1 d . . .
H14 H 0.6806 0.6891 0.1713 0.034 Uiso 1 1 d R . .
C15 C 0.8868(3) 0.75696(18) 0.22409(13) 0.0355(5) Uani 1 1 d . . .
H15 H 0.8536 0.8256 0.2484 0.043 Uiso 1 1 d R . .
C16 C 1.0380(2) 0.74032(18) 0.23443(13) 0.0342(5) Uani 1 1 d . . .
H16 H 1.1088 0.7957 0.2659 0.041 Uiso 1 1 d R . .
C17 C 1.0867(2) 0.64181(18) 0.19903(12) 0.0303(4) Uani 1 1 d . . .
H17 H 1.1915 0.6304 0.2059 0.036 Uiso 1 1 d R . .
C18 C 0.9861(2) 0.55965(17) 0.15458(11) 0.0252(4) Uani 1 1 d . . .
H18 H 1.0210 0.4915 0.1305 0.030 Uiso 1 1 d R . .

loop_
_atom_site_aniso_label
_atom_site_aniso_U_11
_atom_site_aniso_U_22
_atom_site_aniso_U_33
_atom_site_aniso_U_23
_atom_site_aniso_U_13
_atom_site_aniso_U_12
Se1 0.02975(12) 0.03403(13) 0.02692(12) 0.00559(7) 0.01157(9) 0.01037(8)
P1 0.0204(2) 0.0247(2) 0.0215(2) -0.00170(17) 0.00647(18) 0.00272(17)
N1 0.0223(8) 0.0278(8) 0.0251(8) 0.0023(6) 0.0093(6) 0.0057(6)
N2 0.0267(8) 0.0300(8) 0.0234(8) -0.0057(6) 0.0101(6) -0.0032(6)
N3 0.0228(8) 0.0307(8) 0.0231(8) -0.0044(6) 0.0094(6) -0.0013(6)
C1 0.0199(9) 0.0258(9) 0.0258(9) -0.0011(7) 0.0027(7) 0.0012(7)
C2 0.0303(10) 0.0315(10) 0.0365(11) 0.0002(8) 0.0130(9) 0.0051(8)
C3 0.0345(11) 0.0319(11) 0.0514(13) 0.0024(10) 0.0150(10) 0.0099(9)
C4 0.0335(11) 0.0321(10) 0.0447(13) 0.0092(9) 0.0040(10) 0.0051(9)
C5 0.0439(13) 0.0472(13) 0.0342(12) 0.0121(10) 0.0114(10) 0.0090(10)
C6 0.0389(12) 0.0406(11) 0.0310(11) 0.0043(9) 0.0133(9) 0.0126(9)
C7 0.0258(9) 0.0255(9) 0.0223(9) -0.0016(7) 0.0035(7) 0.0050(7)
C8 0.0343(11) 0.0291(10) 0.0276(10) 0.0006(8) 0.0056(8) -0.0005(8)
C9 0.0433(13) 0.0307(10) 0.0362(12) 0.0000(9) 0.0020(10) -0.0075(9)
C10 0.0504(14) 0.0298(11) 0.0326(12) -0.0089(8) -0.0021(10) 0.0023(9)
C11 0.0429(12) 0.0403(11) 0.0294(11) -0.0103(9) 0.0060(9) 0.0078(10)
C12 0.0316(11) 0.0358(10) 0.0299(10) -0.0064(8) 0.0086(8) 0.0029(8)
C13 0.0248(9) 0.0238(8) 0.0167(8) 0.0016(7) 0.0043(7) 0.0006(7)
C14 0.0295(10) 0.0285(10) 0.0254(10) 0.0009(7) 0.0056(8) 0.0072(8)
C15 0.0462(13) 0.0256(10) 0.0333(11) -0.0061(8) 0.0076(10) 0.0040(9)
C16 0.0383(12) 0.0309(10) 0.0307(11) -0.0033(8) 0.0036(9) -0.0069(9)
C17 0.0274(10) 0.0354(10) 0.0271(10) 0.0017(8) 0.0053(8) -0.0029(8)
C18 0.0262(9) 0.0278(9) 0.0223(9) 0.0004(7) 0.0074(7) 0.0013(7)

loop_
_atom_type_symbol
_atom_type_description
_atom_type_scat_dispersion_real
_atom_type_scat_dispersion_imag
_atom_type_scat_source
C C 0.0033 0.0016 'International Tables Vol C Tables 4.2.6.8 and 6.1.1.4'
H H 0.0000 0.0000 'International Tables Vol C Tables 4.2.6.8 and 6.1.1.4'
N N 0.0061 0.0033 'International Tables Vol C Tables 4.2.6.8 and 6.1.1.4'
P P 0.1023 0.0942 'International Tables Vol C Tables 4.2.6.8 and 6.1.1.4'
Se Se -0.0929 2.2259 'International Tables Vol C Tables 4.2.6.8 and 6.1.1.4'

loop_
_geom_angle_atom_site_label_1
_geom_angle_atom_site_label_2
_geom_angle_atom_site_label_3
_geom_angle
_geom_angle_site_symmetry_1
_geom_angle_site_symmetry_3
_geom_angle_publ_flag
N1 P1 N2 107.92(8) . . ?
N1 P1 N3 109.91(8) . . ?
N2 P1 N3 97.52(8) . . ?
N1 P1 Se1 106.96(6) . . ?
N2 P1 Se1 117.94(6) . . ?
N3 P1 Se1 116.14(6) . . ?
C1 N1 P1 128.56(13) . . ?
C7 N2 P1 127.71(13) . . ?
C13 N3 P1 126.25(13) . . ?
C6 C1 C2 120.22(18) . . ?
C6 C1 N1 121.99(17) . . ?
C2 C1 N1 117.79(17) . . ?
C3 C2 C1 119.6(2) . . ?
C4 C3 C2 120.6(2) . . ?
C3 C4 C5 119.6(2) . . ?
C4 C5 C6 120.9(2) . . ?
C1 C6 C5 119.1(2) . . ?
C8 C7 C12 119.85(18) . . ?
C8 C7 N2 117.58(17) . . ?
C12 C7 N2 122.57(18) . . ?
C9 C8 C7 120.0(2) . . ?
C10 C9 C8 120.3(2) . . ?
C11 C10 C9 119.8(2) . . ?
C10 C11 C12 120.9(2) . . ?
C11 C12 C7 119.1(2) . . ?
C18 C13 C14 119.28(17) . . ?
C18 C13 N3 121.57(16) . . ?
C14 C13 N3 118.98(17) . . ?
C15 C14 C13 120.22(18) . . ?
C14 C15 C16 120.63(19) . . ?
C15 C16 C17 119.13(19) . . ?
C16 C17 C18 120.80(19) . . ?
C17 C18 C13 119.94(18) . . ?

loop_
_geom_bond_atom_site_label_1
_geom_bond_atom_site_label_2
_geom_bond_distance
_geom_bond_site_symmetry_2
_geom_bond_publ_flag
Se1 P1 2.1165(5) . ?
P1 N1 1.6473(15) . ?
P1 N2 1.6536(16) . ?
P1 N3 1.6710(16) . ?
N1 C1 1.427(2) . ?
N2 C7 1.416(2) . ?
N3 C13 1.430(2) . ?
C1 C6 1.386(3) . ?
C1 C2 1.390(3) . ?
C2 C3 1.384(3) . ?
C3 C4 1.377(3) . ?
C4 C5 1.379(3) . ?
C5 C6 1.390(3) . ?
C7 C8 1.393(3) . ?
C7 C12 1.394(3) . ?
C8 C9 1.385(3) . ?
C9 C10 1.381(3) . ?
C10 C11 1.378(4) . ?
C11 C12 1.393(3) . ?
C13 C18 1.392(3) . ?
C13 C14 1.394(3) . ?
C14 C15 1.386(3) . ?
C15 C16 1.386(3) . ?
C16 C17 1.386(3) . ?
C17 C18 1.389(3) . ?

loop_
_geom_torsion_atom_site_label_1
_geom_torsion_atom_site_label_2
_geom_torsion_atom_site_label_3
_geom_torsion_atom_site_label_4
_geom_torsion
_geom_torsion_site_symmetry_1
_geom_torsion_site_symmetry_2
_geom_torsion_site_symmetry_3
_geom_torsion_site_symmetry_4
_geom_torsion_publ_flag
N2 P1 N1 C1 -35.16(18) . . . . ?
N3 P1 N1 C1 70.11(18) . . . . ?
Se1 P1 N1 C1 -163.00(14) . . . . ?
N1 P1 N2 C7 -65.43(17) . . . . ?
N3 P1 N2 C7 -179.23(16) . . . . ?
Se1 P1 N2 C7 55.80(17) . . . . ?
N1 P1 N3 C13 55.13(18) . . . . ?
N2 P1 N3 C13 167.33(16) . . . . ?
Se1 P1 N3 C13 -66.42(17) . . . . ?
P1 N1 C1 C6 -28.8(3) . . . . ?
P1 N1 C1 C2 152.16(16) . . . . ?
C6 C1 C2 C3 1.1(3) . . . . ?
N1 C1 C2 C3 -179.84(19) . . . . ?
C1 C2 C3 C4 0.5(3) . . . . ?
C2 C3 C4 C5 -1.0(4) . . . . ?
C3 C4 C5 C6 -0.1(4) . . . . ?
C2 C1 C6 C5 -2.2(3) . . . . ?
N1 C1 C6 C5 178.8(2) . . . . ?
C4 C5 C6 C1 1.7(4) . . . . ?
P1 N2 C7 C8 -168.15(15) . . . . ?
P1 N2 C7 C12 12.7(3) . . . . ?
C12 C7 C8 C9 -0.1(3) . . . . ?
N2 C7 C8 C9 -179.31(18) . . . . ?
C7 C8 C9 C10 0.1(3) . . . . ?
C8 C9 C10 C11 -0.3(3) . . . . ?
C9 C10 C11 C12 0.4(3) . . . . ?
C10 C11 C12 C7 -0.4(3) . . . . ?
C8 C7 C12 C11 0.2(3) . . . . ?
N2 C7 C12 C11 179.39(18) . . . . ?
P1 N3 C13 C18 -48.3(2) . . . . ?
P1 N3 C13 C14 136.38(16) . . . . ?
C18 C13 C14 C15 -1.0(3) . . . . ?
N3 C13 C14 C15 174.41(18) . . . . ?
C13 C14 C15 C16 0.9(3) . . . . ?
C14 C15 C16 C17 0.0(3) . . . . ?
C15 C16 C17 C18 -0.8(3) . . . . ?
C16 C17 C18 C13 0.7(3) . . . . ?
C14 C13 C18 C17 0.2(3) . . . . ?
N3 C13 C18 C17 -175.09(17) . . . . ?

loop_
_cod_related_entry_id
_cod_related_entry_database
_cod_related_entry_code
1 ChemSpider 30660929
